data_7002033
loop_
_publ_author_name
'Dei\&sler, Christine'
'Rominger, Frank'
'Kunz, Doris'

_publ_section_title
;
 Controlling the coordination modes of a new and highly flexible ligand
 bearing two N-heterocyclic carbene moieties at a bipyridine backbone
;
_journal_issue 35
_journal_name_full 'Dalton Transactions'
_journal_page_first 7152
_journal_paper_doi 10.1039/b907041a
_journal_year 2009
_chemical_formula_sum 'C18 H20 I2 N6 O'
_chemical_formula_weight 590.20
_chemical_name_common '5 in manuscript'
_chemical_name_systematic
;
?
;
_space_group_IT_number 15
_symmetry_cell_setting monoclinic
_symmetry_space_group_name_Hall '-C 2yc'
_symmetry_space_group_name_H-M 'C 1 2/c 1'
_atom_sites_solution_hydrogens geom
_atom_sites_solution_primary direct
_atom_sites_solution_secondary difmap
_audit_creation_method SHELXL-97
_cell_angle_alpha 90.00
_cell_angle_beta 99.1290(10)
_cell_angle_gamma 90.00
_cell_formula_units_Z 4
_cell_length_a 17.6632(3)
_cell_length_b 9.55190(10)
_cell_length_c 12.7633(2)
_cell_measurement_temperature 200(2)
_cell_volume 2126.11(5)
_computing_cell_refinement 'Bruker SMART'
_computing_data_collection 'Bruker SMART'
_computing_data_reduction 'Bruker SHELXTL'
_computing_molecular_graphics 'Bruker SHELXTL'
_computing_publication_material 'Bruker SHELXTL'
_computing_structure_refinement 'SHELXL-97 (Sheldrick, 1997)'
_computing_structure_solution 'SHELXS-97 (Sheldrick, 1990)'
_diffrn_ambient_temperature 200(2)
_diffrn_measured_fraction_theta_full 1.000
_diffrn_measured_fraction_theta_max 1.000
_diffrn_measurement_device_type 'Bruker Smart CCD'
_diffrn_measurement_method 'phi and omega scans'
_diffrn_radiation_monochromator graphite
_diffrn_radiation_source 'fine-focus sealed tube'
_diffrn_radiation_type MoK\a
_diffrn_radiation_wavelength 0.71073
_diffrn_reflns_av_R_equivalents 0.0588
_diffrn_reflns_av_sigmaI/netI 0.0479
_diffrn_reflns_limit_h_max 22
_diffrn_reflns_limit_h_min -22
_diffrn_reflns_limit_k_max 12
_diffrn_reflns_limit_k_min -12
_diffrn_reflns_limit_l_max 16
_diffrn_reflns_limit_l_min -16
_diffrn_reflns_number 10465
_diffrn_reflns_theta_full 27.44
_diffrn_reflns_theta_max 27.44
_diffrn_reflns_theta_min 2.34
_exptl_absorpt_coefficient_mu 2.978
_exptl_absorpt_correction_T_max 0.8415
_exptl_absorpt_correction_T_min 0.6162
_exptl_absorpt_correction_type multi-scan
_exptl_absorpt_process_details
;
Sheldrick, G. M. (2008). <i>SADABS</i>. University of G\"ottingen, Germany.
;
_exptl_crystal_colour colorless
_exptl_crystal_density_diffrn 1.844
_exptl_crystal_density_method 'not measured'
_exptl_crystal_description polyhedron
_exptl_crystal_F_000 1136
_exptl_crystal_size_max .18
_exptl_crystal_size_mid .10
_exptl_crystal_size_min .06
_refine_diff_density_max 0.573
_refine_diff_density_min -0.786
_refine_diff_density_rms 0.112
_refine_ls_extinction_method none
_refine_ls_goodness_of_fit_ref 1.052
_refine_ls_hydrogen_treatment mixed
_refine_ls_matrix_type full
_refine_ls_number_parameters 128
_refine_ls_number_reflns 2429
_refine_ls_number_restraints 0
_refine_ls_restrained_S_all 1.052
_refine_ls_R_factor_all 0.0437
_refine_ls_R_factor_gt 0.0288
_refine_ls_shift/su_max 0.001
_refine_ls_shift/su_mean 0.000
_refine_ls_structure_factor_coef Fsqd
_refine_ls_weighting_details 'calc w=1/[\s^2^(Fo^2^)+(0.0234P)^2^+0.0000P] where P=(Fo^2^+2Fc^2^)/3'
_refine_ls_weighting_scheme calc
_refine_ls_wR_factor_gt 0.0618
_refine_ls_wR_factor_ref 0.0672
_reflns_number_gt 1973
_reflns_number_total 2429
_reflns_threshold_expression >2sigma(I)
_cod_data_source_file b907041a.txt
_cod_data_source_block cd27
_cod_depositor_comments
;
The following automatic conversions were performed:
'_symmetry_cell_setting' value 'Monoclinic' changed to 'monoclinic'
according to '/home/saulius/struct/CIF-dictionaries/cif_core.dic'
dictionary named 'cif_core.dic' version 2.4.1 from 2010-06-29.

Automatic conversion script
Id: cif_fix_enum 1527 2010-12-29 10:47:43Z saulius 
;
_cod_original_sg_symbol_H-M C2/c
_cod_database_code 7002033

loop_
_symmetry_equiv_pos_as_xyz
'x, y, z'
'-x, y, -z+1/2'
'x+1/2, y+1/2, z'
'-x+1/2, y+1/2, -z+1/2'
'-x, -y, -z'
'x, -y, z-1/2'
'-x+1/2, -y+1/2, -z'
'x+1/2, -y+1/2, z-1/2'

loop_
_atom_site_label
_atom_site_type_symbol
_atom_site_fract_x
_atom_site_fract_y
_atom_site_fract_z
_atom_site_U_iso_or_equiv
_atom_site_adp_type
_atom_site_occupancy
_atom_site_symmetry_multiplicity
_atom_site_calc_flag
_atom_site_refinement_flags
_atom_site_disorder_assembly
_atom_site_disorder_group
I1 I 0.179422(12) 0.17631(2) 0.245376(17) 0.02817(9) Uani 1 1 d . . .
C1 C 0.4792(2) 0.1857(3) 0.5409(3) 0.0248(7) Uani 1 1 d . . .
H1 H 0.5013 0.1852 0.6138 0.030 Uiso 1 1 calc R . .
C2 C 0.4435(2) 0.3047(3) 0.4946(3) 0.0277(7) Uani 1 1 d . . .
H2 H 0.4404 0.3867 0.5359 0.033 Uiso 1 1 calc R . .
C3 C 0.4125(2) 0.3037(3) 0.3879(3) 0.0255(7) Uani 1 1 d . . .
H3 H 0.3878 0.3837 0.3540 0.031 Uiso 1 1 calc R . .
C4 C 0.41931(17) 0.1806(3) 0.3334(2) 0.0198(6) Uani 1 1 d . . .
N5 N 0.45230(14) 0.0640(3) 0.37413(19) 0.0197(6) Uani 1 1 d . . .
C15 C 0.48201(17) 0.0662(3) 0.4782(2) 0.0193(6) Uani 1 1 d . . .
C21 C 0.35649(17) 0.0532(3) 0.1773(2) 0.0223(7) Uani 1 1 d . . .
H21 H 0.3530 -0.0343 0.2115 0.027 Uiso 1 1 calc R . .
N22 N 0.38775(14) 0.1694(2) 0.2231(2) 0.0197(5) Uani 1 1 d . . .
C23 C 0.38189(19) 0.2750(4) 0.1471(3) 0.0264(7) Uani 1 1 d . . .
H23 H 0.3991 0.3689 0.1574 0.032 Uiso 1 1 calc R . .
C24 C 0.3468(2) 0.2169(4) 0.0558(3) 0.0293(8) Uani 1 1 d . . .
H24 H 0.3349 0.2626 -0.0109 0.035 Uiso 1 1 calc R . .
N25 N 0.33120(14) 0.0801(3) 0.0766(2) 0.0237(6) Uani 1 1 d . . .
C26 C 0.2875(2) -0.0180(4) 0.0010(3) 0.0346(8) Uani 1 1 d . . .
H26A H 0.3071 -0.1132 0.0156 0.052 Uiso 1 1 calc R . .
H26B H 0.2932 0.0085 -0.0715 0.052 Uiso 1 1 calc R . .
H26C H 0.2332 -0.0146 0.0086 0.052 Uiso 1 1 calc R . .
O1 O 0.5000 0.5273(4) 0.2500 0.0495(11) Uani 1 2 d S . .
H1A H 0.545(2) 0.576(4) 0.247(3) 0.060(14) Uiso 1 1 d . . .

loop_
_atom_site_aniso_label
_atom_site_aniso_U_11
_atom_site_aniso_U_22
_atom_site_aniso_U_33
_atom_site_aniso_U_23
_atom_site_aniso_U_13
_atom_site_aniso_U_12
I1 0.02998(14) 0.02718(14) 0.02698(13) 0.00151(9) 0.00340(9) 0.00227(10)
C1 0.0314(18) 0.0222(17) 0.0192(16) 0.0006(13) -0.0006(13) 0.0026(14)
C2 0.034(2) 0.0234(18) 0.0252(17) -0.0056(13) 0.0028(14) 0.0014(14)
C3 0.0285(18) 0.0227(18) 0.0252(17) 0.0019(13) 0.0043(14) 0.0048(14)
C4 0.0194(16) 0.0230(16) 0.0169(15) 0.0016(12) 0.0025(12) -0.0010(13)
N5 0.0207(14) 0.0211(14) 0.0162(13) 0.0031(10) 0.0002(10) 0.0002(10)
C15 0.0189(16) 0.0198(17) 0.0185(15) 0.0019(12) 0.0001(12) -0.0015(12)
C21 0.0219(16) 0.0224(17) 0.0215(16) 0.0014(13) 0.0004(13) 0.0005(13)
N22 0.0222(14) 0.0203(14) 0.0156(12) 0.0037(10) 0.0000(10) 0.0021(11)
C23 0.0331(19) 0.0232(17) 0.0217(17) 0.0089(13) 0.0008(14) -0.0018(14)
C24 0.0313(19) 0.0341(19) 0.0219(17) 0.0077(14) 0.0020(14) 0.0046(15)
N25 0.0208(14) 0.0285(15) 0.0206(14) -0.0027(11) -0.0001(11) 0.0033(11)
C26 0.034(2) 0.040(2) 0.0268(18) -0.0097(16) -0.0045(15) 0.0015(17)
O1 0.036(2) 0.039(2) 0.075(3) 0.000 0.014(2) 0.000

loop_
_atom_type_symbol
_atom_type_description
_atom_type_scat_dispersion_real
_atom_type_scat_dispersion_imag
_atom_type_scat_source
C C 0.0033 0.0016 'International Tables Vol C Tables 4.2.6.8 and 6.1.1.4'
H H 0.0000 0.0000 'International Tables Vol C Tables 4.2.6.8 and 6.1.1.4'
N N 0.0061 0.0033 'International Tables Vol C Tables 4.2.6.8 and 6.1.1.4'
O O 0.0106 0.0060 'International Tables Vol C Tables 4.2.6.8 and 6.1.1.4'
I I -0.4742 1.8119 'International Tables Vol C Tables 4.2.6.8 and 6.1.1.4'

loop_
_geom_angle_atom_site_label_1
_geom_angle_atom_site_label_2
_geom_angle_atom_site_label_3
_geom_angle
_geom_angle_site_symmetry_1
_geom_angle_site_symmetry_3
_geom_angle_publ_flag
C2 C1 C15 118.7(3) . . ?
C3 C2 C1 119.7(3) . . ?
C4 C3 C2 116.7(3) . . ?
N5 C4 C3 125.9(3) . . ?
N5 C4 N22 113.7(3) . . ?
C3 C4 N22 120.4(3) . . ?
C4 N5 C15 116.8(2) . . ?
N5 C15 C1 122.2(3) . . ?
N5 C15 C15 115.6(3) . 5_656 ?
C1 C15 C15 122.2(3) . 5_656 ?
N25 C21 N22 108.6(3) . . ?
C21 N22 C23 108.5(3) . . ?
C21 N22 C4 124.2(3) . . ?
C23 N22 C4 127.3(3) . . ?
C24 C23 N22 106.1(3) . . ?
C23 C24 N25 107.7(3) . . ?
C21 N25 C24 109.1(3) . . ?
C21 N25 C26 125.2(3) . . ?
C24 N25 C26 125.5(3) . . ?

loop_
_geom_bond_atom_site_label_1
_geom_bond_atom_site_label_2
_geom_bond_distance
_geom_bond_site_symmetry_2
_geom_bond_publ_flag
C1 C2 1.386(4) . ?
C1 C15 1.399(4) . ?
C2 C3 1.385(5) . ?
C3 C4 1.382(4) . ?
C4 N5 1.324(4) . ?
C4 N22 1.433(4) . ?
N5 C15 1.348(4) . ?
C15 C15 1.484(6) 5_656 ?
C21 N25 1.318(4) . ?
C21 N22 1.333(4) . ?
N22 C23 1.392(4) . ?
C23 C24 1.349(5) . ?
C24 N25 1.369(4) . ?
N25 C26 1.472(4) . ?
